data_1558079
loop_
_publ_author_name
'Rice, Natalie T.'
'Popov, Ivan A.'
'Russo, Dominic R.'
'Gompa, Thaige P.'
'Ramanathan, Arun'
'Bacsa, John'
'Batista, Enrique R.'
'Yang, Ping'
'La Pierre, Henry S.'

_publ_section_title
;
 Comparison of tetravalent cerium and terbium ions in a conserved,
 homoleptic imidophosphorane ligand field.
;
_journal_issue 24
_journal_name_full 'Chemical science'
_journal_page_first 6149
_journal_page_last 6159
_journal_paper_doi 10.1039/d0sc01414a
_journal_volume 11
_journal_year 2020
_chemical_formula_moiety 'C56 H128 Ce N16 P4, K'
_chemical_formula_sum 'C56 H128 Ce K N16 P4'
_chemical_formula_weight 1328.84
_chemical_properties_physical Air-sensitive,Moisture-sensitive
_space_group_crystal_system triclinic
_space_group_IT_number 2
_space_group_name_Hall '-P 1'
_space_group_name_H-M_alt 'P -1'
_atom_sites_solution_hydrogens geom
_atom_sites_solution_primary dual
_audit_creation_date 2019-07-23
_audit_creation_method
;
Olex2 1.2-alpha
(compiled 2018.07.26 svn.r3523 for OlexSys, GUI svn.r5532)
;
_audit_update_record
;
2020-03-04 deposited with the CCDC.	2020-05-18 downloaded from the CCDC.
;
_cell_angle_alpha 74.835(8)
_cell_angle_beta 81.559(8)
_cell_angle_gamma 65.275(7)
_cell_formula_units_Z 2
_cell_length_a 13.160(2)
_cell_length_b 13.956(3)
_cell_length_c 23.750(5)
_cell_measurement_reflns_used 9612
_cell_measurement_temperature 100(2)
_cell_measurement_theta_max 34.638
_cell_measurement_theta_min 2.411
_cell_volume 3820.6(13)
_computing_cell_refinement 'SAINT V8.38A (Bruker, 2016)'
_computing_data_collection 'APEX2  v2011.2-4 (Bruker, 2011)'
_computing_data_reduction 'SAINT V8.38A (Bruker, 2016)'
_computing_molecular_graphics 'Olex2 (Dolomanov et al., 2009)'
_computing_publication_material 'Olex2 (Dolomanov et al., 2009)'
_computing_structure_refinement 'SHELXL-97 (Sheldrick, 2008)'
_computing_structure_solution 'SHELXS-97 (Sheldrick, 2008)'
_diffrn_ambient_temperature 100(2)
_diffrn_detector_area_resol_mean 512
_diffrn_measured_fraction_theta_full 0.998
_diffrn_measured_fraction_theta_max 0.998
_diffrn_measurement_device_type 'Bruker APEX-II CCD'
_diffrn_measurement_method '\f and \w scans'
_diffrn_radiation_monochromator graphite
_diffrn_radiation_type MoK\a
_diffrn_radiation_wavelength 0.71073
_diffrn_reflns_av_R_equivalents 0.0625
_diffrn_reflns_av_unetI/netI 0.0633
_diffrn_reflns_Laue_measured_fraction_full 0.998
_diffrn_reflns_Laue_measured_fraction_max 0.998
_diffrn_reflns_limit_h_max 18
_diffrn_reflns_limit_h_min -18
_diffrn_reflns_limit_k_max 19
_diffrn_reflns_limit_k_min -19
_diffrn_reflns_limit_l_max 32
_diffrn_reflns_limit_l_min -32
_diffrn_reflns_number 66228
_diffrn_reflns_point_group_measured_fraction_full 0.998
_diffrn_reflns_point_group_measured_fraction_max 0.998
_diffrn_reflns_theta_full 25.242
_diffrn_reflns_theta_max 29.130
_diffrn_reflns_theta_min 2.138
_diffrn_source 'fine-focus sealed tube'
_diffrn_source_current 35
_diffrn_source_voltage 40
_diffrn_standards_number 0
_exptl_absorpt_coefficient_mu 0.776
_exptl_absorpt_correction_T_max 0.7473
_exptl_absorpt_correction_T_min 0.6588
_exptl_absorpt_correction_type multi-scan
_exptl_absorpt_process_details
'SADABS-2016/2 (Bruker,2016/2) was used for absorption correction. wR2(int) was 0.1339 before and 0.0893 after correction. The Ratio of minimum to maximum transmission is 0.8816. The \l/2 correction factor is Not present.'
_exptl_crystal_colour yellow
_exptl_crystal_colour_primary yellow
_exptl_crystal_density_diffrn 1.155
_exptl_crystal_description prism
_exptl_crystal_F_000 1426
_exptl_crystal_recrystallization_method 'The material was recrystallised from --- by as supplied'
_exptl_crystal_size_max 0.32
_exptl_crystal_size_mid 0.279
_exptl_crystal_size_min 0.233
_refine_diff_density_max 1.696
_refine_diff_density_min -1.274
_refine_diff_density_rms 0.098
_refine_ls_extinction_method none
_refine_ls_goodness_of_fit_ref 1.046
_refine_ls_hydrogen_treatment constr
_refine_ls_matrix_type full
_refine_ls_number_parameters 745
_refine_ls_number_reflns 20511
_refine_ls_number_restraints 266
_refine_ls_restrained_S_all 1.105
_refine_ls_R_factor_all 0.0534
_refine_ls_R_factor_gt 0.0465
_refine_ls_shift/su_max 0.004
_refine_ls_shift/su_mean 0.000
_refine_ls_structure_factor_coef Fsqd
_refine_ls_weighting_details 'w=1/[\s^2^(Fo^2^)+(0.0493P)^2^+4.0524P] where P=(Fo^2^+2Fc^2^)/3'
_refine_ls_weighting_scheme calc
_refine_ls_wR_factor_gt 0.1145
_refine_ls_wR_factor_ref 0.1195
_reflns_Friedel_coverage 0.000
_reflns_number_gt 17833
_reflns_number_total 20511
_reflns_threshold_expression 'I > 2\s(I)'
_cod_data_source_file d0sc01414a2.cif
_cod_data_source_block drr-2-023_l
_cod_depositor_comments
;Adding full bibliography for 1558079--1558080.cif.

 Adding full bibliography for 1558079--1558080.cif.
;
_cod_database_code 1558079
_shelx_shelxl_version_number 2018/3
_shelx_space_group_comment
;
The symmetry employed for this shelxl refinement is uniquely defined
by the following loop, which should always be used as a source of
symmetry information in preference to the above space-group names.
They are only intended as comments.
;
_shelx_estimated_absorpt_t_max 0.840
_shelx_estimated_absorpt_t_min 0.789
_olex2_refinement_description
;
1. Fixed Uiso
 At 1.2 times of:
  All C(H,H) groups
 At 1.5 times of:
  All C(H,H,H) groups
2. Restrained distances
 C54-C53
 1.52 with sigma of 0.005
 C39-C38 \\sim C41-C40
 with sigma of 0.002
3. Uiso/Uaniso restraints and constraints
K1 \\sim K1B: within 2A with sigma of 0.002 and sigma for terminal atoms of
0.004
Uanis(C56) \\sim Ueq: with sigma of 0.002 and sigma for terminal atoms of 0.004
Uanis(N13) \\sim Ueq, Uanis(C40) \\sim Ueq, Uanis(C38) \\sim Ueq: with sigma of
0.002 and sigma for terminal atoms of 0.004
Uanis(C15) \\sim Ueq, Uanis(N8) \\sim Ueq: with sigma of 0.002 and sigma for
terminal atoms of 0.004
Uanis(K1B) \\sim Ueq, Uanis(K1) \\sim Ueq: with sigma of 0.004 and sigma for
terminal atoms of 0.008
4. Rigid body (RIGU) restrains
 N16, C53, C54
 with sigma for 1-2 distances of 0.0002 and sigma for 1-3 distances of 0.0002
 N16, C55, C56
 with sigma for 1-2 distances of 0.0001 and sigma for 1-3 distances of 0.0002
 N44, C43, C42, N15, C49, C51, C52, C50, C45, C46, C48, C47
 with sigma for 1-2 distances of 0.0002 and sigma for 1-3 distances of 0.0002
 N13, P3, C40, C41, C38, C39
 with sigma for 1-2 distances of 0.0001 and sigma for 1-3 distances of 0.0001
 N11, C28, C29, N12
 with sigma for 1-2 distances of 0.0001 and sigma for 1-3 distances of 0.0001
 C26, C27, N9, C24, C25
 with sigma for 1-2 distances of 0.0001 and sigma for 1-3 distances of 0.0001
 N7, C20, C23, C22, C21, C14, C15, N8
 with sigma for 1-2 distances of 0.0001 and sigma for 1-3 distances of 0.0001
5. Others
 Sof(K1B)=1-FVAR(1)
 Sof(K1)=FVAR(1)
6.a Secondary CH2 refined with riding coordinates:
 C4(H4A,H4B), C24(H24A,H24B), C10(H10A,H10B), C5(H5A,H5B), C38(H38A,H38B),
 C53(H53A,H53B), C12(H12A,H12B), C43(H43A,H43B), C40(H40A,H40B), C28(H28A,H28B),
  C55(H55A,H55B), C14(H14A,H14B), C29(H29A,H29B), C15(H15A,H15B), C26(H26A,
 H26B), C42(H42A,H42B)
6.b Idealised Me refined as rotating group:
 C54(H54A,H54B,H54C), C1(H1A,H1B,H1C), C2(H2A,H2B,H2C), C35(H35A,H35B,H35C),
 C31(H31A,H31B,H31C), C27(H27A,H27B,H27C), C17(H17A,H17B,H17C), C50(H50A,H50B,
 H50C), C25(H25A,H25B,H25C), C11(H11A,H11B,H11C), C0AA(H0AA,H0AB,H0AC), C7(H7A,
 H7B,H7C), C8(H8A,H8B,H8C), C46(H46A,H46B,H46C), C36(H36A,H36B,H36C), C51(H51A,
 H51B,H51C), C9(H9A,H9B,H9C), C39(H39A,H39B,H39C), C47(H47A,H47B,H47C),
 C48(H48A,H48B,H48C), C52(H52A,H52B,H52C), C32(H32A,H32B,H32C), C21(H21A,H21B,
 H21C), C18(H18A,H18B,H18C), C33(H33A,H33B,H33C), C37(H37A,H37B,H37C), C19(H19A,
 H19B,H19C), C13(H13A,H13B,H13C), C56(H56A,H56B,H56C), C41(H41A,H41B,H41C),
 C22(H22A,H22B,H22C), C23(H23A,H23B,H23C)
;
_smtbx_masks_void_probe_radius 0.3
_smtbx_masks_void_truncation_radius 1.2
_olex2_diffrn_ambient_temperature_device 'Oxford Cryosystems'
_olex2_exptl_crystal_mounting_method 'The crystal was mounted on a loop with paratone oil'
_olex2_submission_original_sample_id DRR-2-023
_olex2_submission_special_instructions 'No special instructions were received'

loop_
_space_group_symop_operation_xyz
'x, y, z'
'-x, -y, -z'

loop_
_atom_site_label
_atom_site_type_symbol
_atom_site_fract_x
_atom_site_fract_y
_atom_site_fract_z
_atom_site_U_iso_or_equiv
_atom_site_adp_type
_atom_site_occupancy
_atom_site_site_symmetry_order
_atom_site_calc_flag
_atom_site_refinement_flags_posn
_atom_site_refinement_flags_adp
_atom_site_refinement_flags_occupancy
_atom_site_disorder_assembly
_atom_site_disorder_group
Ce1 Ce 0.33067(2) 0.36105(2) 0.26233(2) 0.01567(5) Uani 1 1 d . . . . .
P3 P 0.64687(5) 0.17350(6) 0.25340(3) 0.02114(14) Uani 1 1 d . U . . .
P1 P 0.21058(6) 0.25349(6) 0.41027(3) 0.01998(13) Uani 1 1 d . . . . .
P2 P 0.34554(7) 0.63762(6) 0.25101(5) 0.0346(2) Uani 1 1 d . . . . .
P4 P 0.15404(7) 0.39150(8) 0.13995(4) 0.0346(2) Uani 1 1 d . . . . .
N6 N 0.3593(2) 0.5218(2) 0.25409(13) 0.0329(6) Uani 1 1 d . . . . .
N10 N 0.52593(19) 0.25660(19) 0.25498(11) 0.0242(5) Uani 1 1 d . . . . .
N5 N 0.07426(19) 0.3159(2) 0.43039(11) 0.0249(5) Uani 1 1 d . . . . .
N9 N 0.2219(2) 0.7127(2) 0.27936(14) 0.0373(5) Uani 1 1 d . U . . .
N1 N 0.24308(19) 0.30803(19) 0.34974(11) 0.0246(5) Uani 1 1 d . . . . .
N14 N 0.2365(3) 0.3703(2) 0.18537(12) 0.0387(7) Uani 1 1 d . . . . .
N2 N 0.22851(19) 0.12005(18) 0.42624(10) 0.0208(4) Uani 1 1 d . . . . .
N13 N 0.6586(2) 0.0468(2) 0.26070(14) 0.0373(5) Uani 1 1 d . U . . .
C3 C 0.1996(2) 0.0714(2) 0.38536(12) 0.0230(5) Uani 1 1 d . . . . .
N11 N 0.7342(2) 0.1727(2) 0.30040(12) 0.0320(5) Uani 1 1 d . U . . .
N7 N 0.3646(3) 0.7187(3) 0.18642(18) 0.0557(6) Uani 1 1 d . U . . .
N16 N 0.1366(2) 0.2797(2) 0.13807(11) 0.0342(5) Uani 1 1 d . U . . .
N15 N 0.0203(3) 0.4907(3) 0.14050(13) 0.0415(5) Uani 1 1 d . U . . .
N4 N 0.2855(2) 0.23013(19) 0.46835(11) 0.0264(5) Uani 1 1 d . . . . .
N12 N 0.7361(2) 0.1910(2) 0.19514(12) 0.0314(5) Uani 1 1 d . U . . .
N8 N 0.4514(3) 0.6478(3) 0.28152(17) 0.0486(7) Uani 1 1 d . U . . .
C4 C 0.3359(3) 0.0553(2) 0.45372(14) 0.0284(6) Uani 1 1 d . . . . .
H4A H 0.398966 0.049515 0.424510 0.034 Uiso 1 1 calc R . . . .
H4B H 0.341180 -0.018380 0.473522 0.034 Uiso 1 1 calc R . . . .
C34 C 0.7242(3) 0.1426(3) 0.36506(14) 0.0313(6) Uani 1 1 d . . . . .
C54 C 0.0901(3) 0.2178(4) 0.05870(19) 0.0575(11) Uani 1 1 d D U . . .
H54A H 0.154113 0.227347 0.034923 0.086 Uiso 1 1 calc GR . . . .
H54B H 0.028828 0.237426 0.033335 0.086 Uiso 1 1 calc GR . . . .
H54C H 0.112479 0.142077 0.079748 0.086 Uiso 1 1 calc GR . . . .
C24 C 0.1332(3) 0.6723(3) 0.29891(16) 0.0367(6) Uani 1 1 d . U . . .
H24A H 0.165868 0.593212 0.301767 0.044 Uiso 1 1 calc R . . . .
H24B H 0.076090 0.705863 0.268899 0.044 Uiso 1 1 calc R . . . .
C10 C 0.0334(3) 0.2862(3) 0.49074(14) 0.0314(6) Uani 1 1 d . . . . .
H10A H -0.012311 0.353397 0.504544 0.038 Uiso 1 1 calc R . . . .
H10B H 0.098723 0.244982 0.515740 0.038 Uiso 1 1 calc R . . . .
C1 C 0.0909(2) 0.1527(3) 0.35505(13) 0.0293(6) Uani 1 1 d . . . . .
H1A H 0.029003 0.168949 0.384350 0.044 Uiso 1 1 calc GR . . . .
H1B H 0.074293 0.121290 0.326939 0.044 Uiso 1 1 calc GR . . . .
H1C H 0.100089 0.219445 0.334554 0.044 Uiso 1 1 calc GR . . . .
N44 N 0.1754(3) 0.4444(3) 0.06869(13) 0.0504(6) Uani 1 1 d . U . . .
C2 C 0.2927(3) 0.0397(2) 0.33801(13) 0.0282(6) Uani 1 1 d . . . . .
H2A H 0.306386 0.103603 0.316345 0.042 Uiso 1 1 calc GR . . . .
H2B H 0.269574 0.010647 0.311104 0.042 Uiso 1 1 calc GR . . . .
H2C H 0.361514 -0.015518 0.356391 0.042 Uiso 1 1 calc GR . . . .
C6 C 0.3031(3) 0.3104(3) 0.49176(15) 0.0327(7) Uani 1 1 d . . . . .
C5 C 0.3368(3) 0.1171(2) 0.49769(14) 0.0307(6) Uani 1 1 d . . . . .
H5A H 0.293046 0.101152 0.533842 0.037 Uiso 1 1 calc R . . . .
H5B H 0.414289 0.097892 0.507821 0.037 Uiso 1 1 calc R . . . .
C35 C 0.6216(3) 0.1153(3) 0.38512(15) 0.0409(8) Uani 1 1 d . . . . .
H35A H 0.554831 0.175464 0.367394 0.061 Uiso 1 1 calc GR . . . .
H35B H 0.611968 0.103355 0.427741 0.061 Uiso 1 1 calc GR . . . .
H35C H 0.632261 0.049605 0.373057 0.061 Uiso 1 1 calc GR . . . .
C38 C 0.7661(3) -0.0404(3) 0.25239(19) 0.0473(7) Uani 1 1 d D U . . .
H38A H 0.826138 -0.015605 0.253201 0.057 Uiso 1 1 calc R . . . .
H38B H 0.769629 -0.053507 0.213007 0.057 Uiso 1 1 calc R . . . .
C53 C 0.0518(3) 0.2892(3) 0.10173(15) 0.0404(7) Uani 1 1 d D U . . .
H53A H 0.018032 0.365328 0.079865 0.048 Uiso 1 1 calc R . . . .
H53B H -0.008079 0.273413 0.127648 0.048 Uiso 1 1 calc R . . . .
C12 C 0.0062(3) 0.4220(3) 0.39690(16) 0.0370(7) Uani 1 1 d . . . . .
H12A H 0.043141 0.433944 0.357824 0.044 Uiso 1 1 calc R . . . .
H12B H 0.003419 0.477562 0.416528 0.044 Uiso 1 1 calc R . . . .
C43 C 0.0899(4) 0.5525(4) 0.04806(18) 0.0571(8) Uani 1 1 d . U . . .
H43A H 0.045401 0.550455 0.018540 0.069 Uiso 1 1 calc R . . . .
H43B H 0.126142 0.603189 0.029435 0.069 Uiso 1 1 calc R . . . .
C40 C 0.5594(3) 0.0199(3) 0.27457(18) 0.0445(6) Uani 1 1 d D U . . .
H40A H 0.493839 0.085008 0.281662 0.053 Uiso 1 1 calc R . . . .
H40B H 0.571507 -0.036616 0.311176 0.053 Uiso 1 1 calc R . . . .
C31 C 0.6280(3) 0.1767(3) 0.12359(16) 0.0414(8) Uani 1 1 d . . . . .
H31A H 0.670034 0.098093 0.133058 0.062 Uiso 1 1 calc GR . . . .
H31B H 0.608806 0.200639 0.082465 0.062 Uiso 1 1 calc GR . . . .
H31C H 0.559204 0.195910 0.148350 0.062 Uiso 1 1 calc GR . . . .
C49 C -0.0498(3) 0.5061(3) 0.19410(16) 0.0408(5) Uani 1 1 d . U . . .
C27 C 0.0930(3) 0.9049(3) 0.2369(2) 0.0590(11) Uani 1 1 d . U . . .
H27A H 0.116187 0.898548 0.196449 0.089 Uiso 1 1 calc GR . . . .
H27B H 0.073187 0.979374 0.239898 0.089 Uiso 1 1 calc GR . . . .
H27C H 0.027908 0.886108 0.248875 0.089 Uiso 1 1 calc GR . . . .
C30 C 0.6990(3) 0.2317(3) 0.13424(16) 0.0422(8) Uani 1 1 d . . . . .
C28 C 0.8396(3) 0.1735(3) 0.27346(15) 0.0371(6) Uani 1 1 d . U . . .
H28A H 0.898837 0.099282 0.280888 0.045 Uiso 1 1 calc R . . . .
H28B H 0.862236 0.219940 0.289567 0.045 Uiso 1 1 calc R . . . .
C17 C 0.4221(4) 0.5389(4) 0.3774(2) 0.0690(14) Uani 1 1 d . . . . .
H17A H 0.340078 0.572653 0.380291 0.104 Uiso 1 1 calc GR . . . .
H17B H 0.451271 0.508759 0.416711 0.104 Uiso 1 1 calc GR . . . .
H17C H 0.445864 0.480869 0.356291 0.104 Uiso 1 1 calc GR . . . .
C50 C -0.0242(4) 0.5763(3) 0.22584(18) 0.0520(8) Uani 1 1 d . U . . .
H50A H 0.055501 0.543565 0.234069 0.078 Uiso 1 1 calc GR . . . .
H50B H -0.069036 0.580854 0.262602 0.078 Uiso 1 1 calc GR . . . .
H50C H -0.042940 0.649112 0.201033 0.078 Uiso 1 1 calc GR . . . .
C25 C 0.0757(4) 0.6942(4) 0.35712(19) 0.0583(10) Uani 1 1 d . U . . .
H25A H 0.033791 0.772285 0.353322 0.087 Uiso 1 1 calc GR . . . .
H25B H 0.131996 0.666791 0.386572 0.087 Uiso 1 1 calc GR . . . .
H25C H 0.024004 0.657651 0.369088 0.087 Uiso 1 1 calc GR . . . .
C55 C 0.1727(3) 0.1837(3) 0.18572(15) 0.0443(7) Uani 1 1 d . U . . .
H55A H 0.107342 0.165870 0.201609 0.053 Uiso 1 1 calc R . . . .
H55B H 0.198670 0.201233 0.217325 0.053 Uiso 1 1 calc R . . . .
C11 C -0.0364(3) 0.2191(3) 0.49919(16) 0.0419(8) Uani 1 1 d . . . . .
H11A H -0.103152 0.260091 0.475965 0.063 Uiso 1 1 calc GR . . . .
H11B H -0.059084 0.202604 0.540553 0.063 Uiso 1 1 calc GR . . . .
H11C H 0.008285 0.151458 0.486475 0.063 Uiso 1 1 calc GR . . . .
C0AA C 0.1799(3) -0.0286(2) 0.42053(14) 0.0313(6) Uani 1 1 d . . . . .
H0AA H 0.249270 -0.082656 0.438864 0.047 Uiso 1 1 calc GR . . . .
H0AB H 0.156971 -0.059306 0.394420 0.047 Uiso 1 1 calc GR . . . .
H0AC H 0.120895 -0.008052 0.450809 0.047 Uiso 1 1 calc GR . . . .
C20 C 0.3287(4) 0.7214(4) 0.1309(2) 0.0625(6) Uani 1 1 d . U . . .
C7 C 0.2831(4) 0.2882(3) 0.55837(16) 0.0483(9) Uani 1 1 d . . . . .
H7A H 0.206501 0.292577 0.568155 0.073 Uiso 1 1 calc GR . . . .
H7B H 0.293498 0.342237 0.573563 0.073 Uiso 1 1 calc GR . . . .
H7C H 0.336393 0.215778 0.575896 0.073 Uiso 1 1 calc GR . . . .
C16 C 0.4665(4) 0.6225(3) 0.3451(2) 0.0615(14) Uani 1 1 d . . . . .
C45 C 0.2817(3) 0.4074(4) 0.03460(17) 0.0532(6) Uani 1 1 d . U . . .
C8 C 0.2226(3) 0.4249(3) 0.46533(17) 0.0378(7) Uani 1 1 d . . . . .
H8A H 0.228458 0.436831 0.422655 0.057 Uiso 1 1 calc GR . . . .
H8B H 0.241848 0.477202 0.477236 0.057 Uiso 1 1 calc GR . . . .
H8C H 0.145823 0.434261 0.479110 0.057 Uiso 1 1 calc GR . . . .
C14 C 0.4699(4) 0.7339(4) 0.1857(2) 0.0633(8) Uani 1 1 d . U . . .
H14A H 0.533980 0.674785 0.171806 0.076 Uiso 1 1 calc R . . . .
H14B H 0.464514 0.803728 0.159465 0.076 Uiso 1 1 calc R . . . .
C29 C 0.8231(3) 0.2168(3) 0.20955(16) 0.0404(7) Uani 1 1 d . U . . .
H29A H 0.800905 0.296146 0.199692 0.048 Uiso 1 1 calc R . . . .
H29B H 0.893475 0.183402 0.187227 0.048 Uiso 1 1 calc R . . . .
C46 C 0.3510(3) 0.2873(4) 0.05776(18) 0.0585(8) Uani 1 1 d . U . . .
H46A H 0.368186 0.275213 0.098465 0.088 Uiso 1 1 calc GR . . . .
H46B H 0.420977 0.264482 0.034126 0.088 Uiso 1 1 calc GR . . . .
H46C H 0.308517 0.245261 0.055577 0.088 Uiso 1 1 calc GR . . . .
C36 C 0.8285(3) 0.0441(3) 0.38960(17) 0.0432(9) Uani 1 1 d . . . . .
H36A H 0.838629 -0.016746 0.372984 0.065 Uiso 1 1 calc GR . . . .
H36B H 0.819097 0.024194 0.432189 0.065 Uiso 1 1 calc GR . . . .
H36C H 0.894371 0.061976 0.379327 0.065 Uiso 1 1 calc GR . . . .
C15 C 0.4845(4) 0.7327(4) 0.2457(2) 0.0605(7) Uani 1 1 d . U . . .
H15A H 0.563524 0.716351 0.251547 0.073 Uiso 1 1 calc R . . . .
H15B H 0.436486 0.803453 0.255314 0.073 Uiso 1 1 calc R . . . .
C51 C -0.1747(3) 0.5595(4) 0.17903(19) 0.0558(8) Uani 1 1 d . U . . .
H51A H -0.191217 0.631806 0.153923 0.084 Uiso 1 1 calc GR . . . .
H51B H -0.221622 0.565553 0.215082 0.084 Uiso 1 1 calc GR . . . .
H51C H -0.190436 0.515031 0.158530 0.084 Uiso 1 1 calc GR . . . .
C9 C 0.4240(3) 0.3001(3) 0.4768(2) 0.0468(9) Uani 1 1 d . . . . .
H9A H 0.475645 0.226450 0.493762 0.070 Uiso 1 1 calc GR . . . .
H9B H 0.436854 0.351889 0.492821 0.070 Uiso 1 1 calc GR . . . .
H9C H 0.436730 0.315436 0.434311 0.070 Uiso 1 1 calc GR . . . .
C26 C 0.1887(3) 0.8282(3) 0.2765(2) 0.0513(8) Uani 1 1 d . U . . .
H26A H 0.254707 0.846311 0.262897 0.062 Uiso 1 1 calc R . . . .
H26B H 0.166935 0.840967 0.316470 0.062 Uiso 1 1 calc R . . . .
C39 C 0.7904(4) -0.1441(3) 0.2953(2) 0.0741(15) Uani 1 1 d D U . . .
H39A H 0.864496 -0.196581 0.285956 0.111 Uiso 1 1 calc GR . . . .
H39B H 0.733601 -0.171603 0.293896 0.111 Uiso 1 1 calc GR . . . .
H39C H 0.789191 -0.133117 0.334511 0.111 Uiso 1 1 calc GR . . . .
C47 C 0.3498(4) 0.4727(4) 0.03785(18) 0.0609(8) Uani 1 1 d . U . . .
H47A H 0.305950 0.549940 0.022845 0.091 Uiso 1 1 calc GR . . . .
H47B H 0.419708 0.449136 0.014228 0.091 Uiso 1 1 calc GR . . . .
H47C H 0.367128 0.460621 0.078519 0.091 Uiso 1 1 calc GR . . . .
C48 C 0.2568(4) 0.4237(4) -0.02912(17) 0.0639(9) Uani 1 1 d . U . . .
H48A H 0.208109 0.387153 -0.030636 0.096 Uiso 1 1 calc GR . . . .
H48B H 0.327103 0.393057 -0.051305 0.096 Uiso 1 1 calc GR . . . .
H48C H 0.219217 0.501167 -0.046135 0.096 Uiso 1 1 calc GR . . . .
C52 C -0.0308(3) 0.3960(3) 0.23544(15) 0.0412(6) Uani 1 1 d . U . . .
H52A H -0.038712 0.348110 0.214210 0.062 Uiso 1 1 calc GR . . . .
H52B H -0.086338 0.405730 0.268132 0.062 Uiso 1 1 calc GR . . . .
H52C H 0.044590 0.363683 0.250393 0.062 Uiso 1 1 calc GR . . . .
C32 C 0.6223(4) 0.3557(4) 0.12355(19) 0.0545(10) Uani 1 1 d . . . . .
H32A H 0.556302 0.367275 0.150362 0.082 Uiso 1 1 calc GR . . . .
H32B H 0.598493 0.382270 0.083169 0.082 Uiso 1 1 calc GR . . . .
H32C H 0.664265 0.395086 0.130434 0.082 Uiso 1 1 calc GR . . . .
C21 C 0.2258(4) 0.6951(4) 0.1383(2) 0.0659(7) Uani 1 1 d . U . . .
H21A H 0.243556 0.621685 0.162237 0.099 Uiso 1 1 calc GR . . . .
H21B H 0.202984 0.699594 0.099939 0.099 Uiso 1 1 calc GR . . . .
H21C H 0.164623 0.746938 0.157640 0.099 Uiso 1 1 calc GR . . . .
C18 C 0.5928(4) 0.5741(4) 0.3568(3) 0.087(2) Uani 1 1 d . . . . .
H18A H 0.633015 0.516139 0.335702 0.131 Uiso 1 1 calc GR . . . .
H18B H 0.603511 0.544581 0.398739 0.131 Uiso 1 1 calc GR . . . .
H18C H 0.621862 0.630795 0.343288 0.131 Uiso 1 1 calc GR . . . .
C33 C 0.7982(4) 0.2133(5) 0.0916(2) 0.0735(16) Uani 1 1 d . . . . .
H33A H 0.838621 0.256228 0.095441 0.110 Uiso 1 1 calc GR . . . .
H33B H 0.772274 0.235390 0.051732 0.110 Uiso 1 1 calc GR . . . .
H33C H 0.848163 0.136417 0.099726 0.110 Uiso 1 1 calc GR . . . .
C37 C 0.7122(4) 0.2385(3) 0.38925(19) 0.0541(10) Uani 1 1 d . . . . .
H37A H 0.772899 0.262040 0.372619 0.081 Uiso 1 1 calc GR . . . .
H37B H 0.716220 0.216448 0.431855 0.081 Uiso 1 1 calc GR . . . .
H37C H 0.639959 0.298329 0.378767 0.081 Uiso 1 1 calc GR . . . .
C42 C 0.0137(4) 0.5916(4) 0.09881(19) 0.0595(8) Uani 1 1 d . U . . .
H42A H 0.040499 0.633823 0.115960 0.071 Uiso 1 1 calc R . . . .
H42B H -0.063959 0.636830 0.086500 0.071 Uiso 1 1 calc R . . . .
C19 C 0.4111(5) 0.7238(4) 0.3714(3) 0.0858(18) Uani 1 1 d . . . . .
H19A H 0.439292 0.778598 0.349972 0.129 Uiso 1 1 calc GR . . . .
H19B H 0.429209 0.703932 0.412572 0.129 Uiso 1 1 calc GR . . . .
H19C H 0.329739 0.753016 0.368387 0.129 Uiso 1 1 calc GR . . . .
C13 C -0.1123(3) 0.4383(3) 0.38918(18) 0.0467(9) Uani 1 1 d . . . . .
H13A H -0.151618 0.510843 0.365333 0.070 Uiso 1 1 calc GR . . . .
H13B H -0.151289 0.430859 0.427491 0.070 Uiso 1 1 calc GR . . . .
H13C H -0.110841 0.383932 0.369690 0.070 Uiso 1 1 calc GR . . . .
C56 C 0.2627(5) 0.0876(4) 0.1693(2) 0.0749(13) Uani 1 1 d . U . . .
H56A H 0.235953 0.065750 0.140342 0.112 Uiso 1 1 calc GR . . . .
H56B H 0.284726 0.028357 0.203987 0.112 Uiso 1 1 calc GR . . . .
H56C H 0.327391 0.104732 0.152566 0.112 Uiso 1 1 calc GR . . . .
C41 C 0.5334(5) -0.0188(5) 0.2285(2) 0.0774(13) Uani 1 1 d D U . . .
H41A H 0.527385 0.033806 0.191245 0.116 Uiso 1 1 calc GR . . . .
H41B H 0.462275 -0.027334 0.238797 0.116 Uiso 1 1 calc GR . . . .
H41C H 0.593278 -0.088701 0.224848 0.116 Uiso 1 1 calc GR . . . .
C22 C 0.4228(5) 0.6419(4) 0.0990(3) 0.0733(8) Uani 1 1 d . U . . .
H22A H 0.483241 0.667379 0.086579 0.110 Uiso 1 1 calc GR . . . .
H22B H 0.393355 0.637051 0.064744 0.110 Uiso 1 1 calc GR . . . .
H22C H 0.451843 0.570270 0.125428 0.110 Uiso 1 1 calc GR . . . .
C23 C 0.2975(4) 0.8370(4) 0.0918(2) 0.0673(7) Uani 1 1 d . U . . .
H23A H 0.236991 0.889073 0.111234 0.101 Uiso 1 1 calc GR . . . .
H23B H 0.272645 0.839538 0.054255 0.101 Uiso 1 1 calc GR . . . .
H23C H 0.363150 0.855312 0.085046 0.101 Uiso 1 1 calc GR . . . .
K1 K 0.58698(7) 0.42319(6) 0.25527(5) 0.0377(3) Uani 0.869(2) 1 d . U P A 1
K1B K 0.5713(5) 0.4489(5) 0.2122(4) 0.0421(10) Uani 0.131(2) 1 d . U P A 2

loop_
_atom_site_aniso_label
_atom_site_aniso_U_11
_atom_site_aniso_U_22
_atom_site_aniso_U_33
_atom_site_aniso_U_23
_atom_site_aniso_U_13
_atom_site_aniso_U_12
Ce1 0.01446(7) 0.01471(7) 0.01999(8) -0.00169(5) -0.00350(5) -0.00825(5)
P3 0.0144(3) 0.0209(3) 0.0298(4) -0.0047(3) -0.0003(3) -0.0094(2)
P1 0.0185(3) 0.0215(3) 0.0204(3) -0.0040(3) -0.0005(2) -0.0089(3)
P2 0.0280(4) 0.0181(3) 0.0623(6) -0.0099(4) -0.0035(4) -0.0125(3)
P4 0.0427(5) 0.0509(5) 0.0211(4) 0.0119(3) -0.0150(3) -0.0363(4)
N6 0.0285(13) 0.0200(11) 0.0560(18) -0.0119(11) 0.0027(12) -0.0145(10)
N10 0.0166(10) 0.0232(11) 0.0294(13) -0.0048(9) -0.0014(9) -0.0052(9)
N5 0.0203(11) 0.0280(12) 0.0243(12) -0.0072(10) 0.0034(9) -0.0082(10)
N9 0.0344(9) 0.0222(8) 0.0540(15) -0.0130(9) -0.0055(9) -0.0063(7)
N1 0.0214(11) 0.0243(11) 0.0258(12) -0.0024(9) 0.0008(9) -0.0091(9)
N14 0.0529(17) 0.0441(16) 0.0299(14) 0.0091(12) -0.0234(13) -0.0330(14)
N2 0.0240(11) 0.0224(10) 0.0193(11) -0.0035(9) -0.0034(8) -0.0123(9)
N13 0.0325(7) 0.0304(7) 0.0539(12) -0.0114(6) 0.0019(7) -0.0172(4)
C3 0.0248(13) 0.0269(13) 0.0208(13) -0.0070(10) 0.0005(10) -0.0132(11)
N11 0.0238(9) 0.0386(14) 0.0375(10) -0.0019(10) -0.0053(8) -0.0186(9)
N7 0.0651(12) 0.0377(13) 0.0724(11) -0.0069(10) 0.0018(9) -0.0330(10)
N16 0.0409(12) 0.0551(12) 0.0237(9) -0.0044(9) -0.0023(8) -0.0378(10)
N15 0.0469(12) 0.0528(12) 0.0342(9) 0.0049(8) -0.0190(8) -0.0319(10)
N4 0.0296(12) 0.0249(11) 0.0278(13) -0.0049(10) -0.0072(10) -0.0124(10)
N12 0.0193(9) 0.0437(14) 0.0366(10) -0.0092(10) 0.0030(8) -0.0191(10)
N8 0.0422(13) 0.0390(11) 0.0726(11) -0.0093(9) -0.0071(9) -0.0240(10)
C4 0.0311(15) 0.0217(13) 0.0296(15) -0.0014(11) -0.0094(12) -0.0077(12)
C34 0.0271(14) 0.0305(15) 0.0317(16) 0.0000(12) -0.0092(12) -0.0086(12)
C54 0.045(2) 0.082(2) 0.0556(19) -0.038(2) -0.0154(16) -0.0180(19)
C24 0.0372(11) 0.0284(10) 0.0469(14) -0.0193(10) 0.0018(10) -0.0101(9)
C10 0.0295(15) 0.0409(17) 0.0282(15) -0.0123(13) 0.0083(12) -0.0187(14)
C1 0.0271(14) 0.0399(16) 0.0255(15) -0.0090(12) -0.0029(11) -0.0163(13)
N44 0.0496(10) 0.0748(13) 0.0316(11) 0.0203(10) -0.0132(8) -0.0446(9)
C2 0.0296(15) 0.0306(14) 0.0267(15) -0.0098(12) 0.0002(11) -0.0129(12)
C6 0.0328(16) 0.0349(16) 0.0404(18) -0.0155(14) -0.0040(13) -0.0182(14)
C5 0.0350(16) 0.0296(14) 0.0275(15) -0.0012(12) -0.0143(12) -0.0117(13)
C35 0.0277(16) 0.053(2) 0.0316(17) 0.0051(15) -0.0047(13) -0.0131(15)
C38 0.0366(8) 0.0340(8) 0.0679(15) -0.0111(8) 0.0051(9) -0.0134(6)
C53 0.0364(13) 0.0667(19) 0.0349(13) -0.0200(13) -0.0017(10) -0.0317(13)
C12 0.0269(15) 0.0304(15) 0.0435(19) -0.0048(14) 0.0009(13) -0.0044(13)
C43 0.0613(13) 0.0716(14) 0.0433(13) 0.0168(10) -0.0189(9) -0.0432(11)
C40 0.0363(8) 0.0379(10) 0.0670(14) -0.0110(10) -0.0008(8) -0.0229(7)
C31 0.0326(17) 0.063(2) 0.0374(19) -0.0193(17) -0.0008(14) -0.0226(17)
C49 0.0484(11) 0.0465(11) 0.0359(9) 0.0024(7) -0.0177(8) -0.0285(9)
C27 0.0393(16) 0.0246(11) 0.108(3) -0.0081(13) -0.0212(18) -0.0064(10)
C30 0.0428(19) 0.061(2) 0.0342(18) -0.0096(16) 0.0027(15) -0.0341(18)
C28 0.0270(9) 0.0514(18) 0.0404(9) -0.0063(9) -0.0023(7) -0.0246(10)
C17 0.073(3) 0.059(3) 0.083(4) 0.004(2) -0.040(3) -0.034(2)
C50 0.073(2) 0.0453(14) 0.0467(15) 0.0008(12) -0.0285(15) -0.0304(15)
C25 0.0616(19) 0.052(2) 0.0519(15) -0.0243(13) 0.0128(13) -0.0115(17)
C55 0.0573(16) 0.0570(13) 0.0283(12) -0.0011(9) -0.0029(10) -0.0365(11)
C11 0.050(2) 0.057(2) 0.0340(18) -0.0188(16) 0.0170(15) -0.0363(19)
C0AA 0.0424(17) 0.0308(15) 0.0296(16) -0.0069(12) 0.0013(13) -0.0239(14)
C20 0.0749(13) 0.0485(12) 0.0740(12) -0.0100(9) -0.0001(9) -0.0373(10)
C7 0.066(3) 0.055(2) 0.037(2) -0.0163(17) -0.0116(18) -0.030(2)
C16 0.048(2) 0.0310(18) 0.114(4) -0.009(2) -0.044(2) -0.0141(17)
C45 0.0514(11) 0.0928(14) 0.0314(10) 0.0039(11) -0.0121(8) -0.0513(9)
C8 0.0365(17) 0.0325(16) 0.050(2) -0.0193(15) -0.0024(15) -0.0136(14)
C14 0.0696(14) 0.0482(19) 0.0809(10) -0.0014(10) -0.0028(9) -0.0397(14)
C29 0.0315(11) 0.0599(18) 0.0406(9) -0.0034(9) -0.0029(7) -0.0330(13)
C46 0.0477(14) 0.0954(14) 0.0382(18) 0.0059(13) -0.0023(12) -0.0461(10)
C36 0.0266(16) 0.0442(19) 0.048(2) 0.0051(16) -0.0135(14) -0.0092(15)
C15 0.0579(15) 0.0472(12) 0.0831(11) -0.0061(9) -0.0020(9) -0.0327(11)
C51 0.0478(11) 0.073(2) 0.0460(18) 0.0042(15) -0.0192(10) -0.0288(11)
C9 0.0363(18) 0.045(2) 0.071(3) -0.0201(19) -0.0059(18) -0.0222(16)
C26 0.0353(12) 0.0222(8) 0.096(2) -0.0176(9) -0.0151(14) -0.0040(8)
C39 0.0517(19) 0.0405(11) 0.100(3) 0.0049(16) 0.0138(17) -0.0076(10)
C47 0.0626(17) 0.112(2) 0.0370(17) -0.0143(19) 0.0047(15) -0.0665(17)
C48 0.082(2) 0.099(3) 0.0327(10) 0.0032(12) -0.0164(10) -0.063(2)
C52 0.0566(17) 0.0430(11) 0.0303(12) -0.0046(9) -0.0075(11) -0.0262(11)
C32 0.063(3) 0.061(3) 0.044(2) 0.0005(19) -0.0037(19) -0.036(2)
C21 0.0799(14) 0.0565(15) 0.0739(18) -0.0060(15) -0.0063(12) -0.0433(12)
C18 0.060(3) 0.054(3) 0.158(6) -0.035(3) -0.053(3) -0.011(2)
C33 0.055(3) 0.134(5) 0.048(3) -0.032(3) 0.023(2) -0.055(3)
C37 0.072(3) 0.047(2) 0.046(2) -0.0132(18) -0.006(2) -0.023(2)
C42 0.0600(18) 0.0676(13) 0.0476(13) 0.0195(10) -0.0172(11) -0.0365(11)
C19 0.088(4) 0.044(2) 0.118(5) -0.026(3) -0.036(4) -0.004(3)
C13 0.0295(17) 0.056(2) 0.045(2) -0.0146(18) -0.0024(15) -0.0053(16)
C56 0.091(2) 0.0689(14) 0.0385(18) -0.0005(13) 0.0001(17) -0.0145(14)
C41 0.080(3) 0.115(3) 0.0818(18) -0.038(2) 0.0115(16) -0.077(3)
C22 0.0851(17) 0.0617(14) 0.0848(16) -0.0234(14) 0.0038(13) -0.0386(13)
C23 0.0784(18) 0.0552(12) 0.0743(16) -0.0027(12) -0.0026(13) -0.0395(11)
K1 0.0250(4) 0.0266(4) 0.0681(7) -0.0131(4) -0.0071(4) -0.0135(3)
K1B 0.0292(16) 0.0299(16) 0.0680(19) -0.0086(16) -0.0013(16) -0.0139(13)

loop_
_atom_type_symbol
_atom_type_description
_atom_type_scat_dispersion_real
_atom_type_scat_dispersion_imag
_atom_type_scat_source
C C 0.0033 0.0016 'International Tables Vol C Tables 4.2.6.8 and 6.1.1.4'
H H 0.0000 0.0000 'International Tables Vol C Tables 4.2.6.8 and 6.1.1.4'
Ce Ce -0.2486 2.6331 'International Tables Vol C Tables 4.2.6.8 and 6.1.1.4'
K K 0.2009 0.2494 'International Tables Vol C Tables 4.2.6.8 and 6.1.1.4'
N N 0.0061 0.0033 'International Tables Vol C Tables 4.2.6.8 and 6.1.1.4'
P P 0.1023 0.0942 'International Tables Vol C Tables 4.2.6.8 and 6.1.1.4'

loop_
_geom_angle_atom_site_label_1
_geom_angle_atom_site_label_2
_geom_angle_atom_site_label_3
_geom_angle
_geom_angle_site_symmetry_1
_geom_angle_site_symmetry_3
_geom_angle_publ_flag
N10 Ce1 N6 92.00(9) . . ?
N1 Ce1 N6 114.52(9) . . ?
N1 Ce1 N10 114.49(8) . . ?
N14 Ce1 N6 112.61(10) . . ?
N14 Ce1 N10 112.92(11) . . ?
N14 Ce1 N1 109.49(10) . . ?
N10 P3 N13 114.04(14) . . ?
N10 P3 N11 116.09(14) . . ?
N10 P3 N12 120.17(14) . . ?
N13 P3 N11 108.77(15) . . ?
N13 P3 N12 104.00(15) . . ?
N11 P3 N12 91.02(13) . . ?
N5 P1 N2 102.12(12) . . ?
N5 P1 N4 106.41(13) . . ?
N1 P1 N5 113.41(13) . . ?
N1 P1 N2 121.32(13) . . ?
N1 P1 N4 119.44(13) . . ?
N4 P1 N2 90.77(12) . . ?
N6 P2 N9 113.46(14) . . ?
N6 P2 N7 121.02(18) . . ?
N6 P2 N8 115.08(16) . . ?
N9 P2 N7 105.06(17) . . ?
N9 P2 N8 108.60(16) . . ?
N7 P2 N8 91.09(18) . . ?
N14 P4 N16 112.80(15) . . ?
N14 P4 N15 120.67(17) . . ?
N14 P4 N44 120.76(16) . . ?
N16 P4 N15 104.99(14) . . ?
N16 P4 N44 103.37(16) . . ?
N44 P4 N15 90.95(16) . . ?
P2 N6 Ce1 165.51(16) . . ?
P3 N10 Ce1 170.80(15) . . ?
C10 N5 P1 120.5(2) . . ?
C12 N5 P1 120.0(2) . . ?
C12 N5 C10 115.9(2) . . ?
C24 N9 P2 121.7(2) . . ?
C24 N9 C26 115.5(3) . . ?
C26 N9 P2 121.9(3) . . ?
P1 N1 Ce1 167.53(15) . . ?
P4 N14 Ce1 168.8(2) . . ?
C3 N2 P1 122.78(18) . . ?
C4 N2 P1 107.79(18) . . ?
C4 N2 C3 115.6(2) . . ?
C38 N13 P3 121.6(2) . . ?
C38 N13 C40 117.5(3) . . ?
C40 N13 P3 120.9(2) . . ?
N2 C3 C1 110.0(2) . . ?
N2 C3 C2 111.8(2) . . ?
N2 C3 C0AA 108.6(2) . . ?
C2 C3 C1 108.3(2) . . ?
C0AA C3 C1 108.3(2) . . ?
C0AA C3 C2 109.8(2) . . ?
C34 N11 P3 125.6(2) . . ?
C28 N11 P3 114.0(2) . . ?
C28 N11 C34 118.2(3) . . ?
C20 N7 P2 123.9(3) . . ?
C20 N7 C14 117.2(4) . . ?
C14 N7 P2 110.5(3) . . ?
C53 N16 P4 119.2(2) . . ?
C53 N16 C55 116.3(3) . . ?
C55 N16 P4 120.9(2) . . ?
C49 N15 P4 122.9(2) . . ?
C49 N15 C42 114.6(3) . . ?
C42 N15 P4 110.8(3) . . ?
C6 N4 P1 127.9(2) . . ?
C5 N4 P1 114.16(19) . . ?
C5 N4 C6 117.9(2) . . ?
C30 N12 P3 122.0(2) . . ?
C29 N12 P3 113.1(2) . . ?
C29 N12 C30 118.0(3) . . ?
C16 N8 P2 124.3(3) . . ?
C15 N8 P2 111.9(3) . . ?
C15 N8 C16 116.6(3) . . ?
N2 C4 C5 104.1(2) . . ?
N11 C34 C35 110.8(3) . . ?
N11 C34 C36 110.8(3) . . ?
N11 C34 C37 108.6(3) . . ?
C35 C34 C36 108.5(3) . . ?
C35 C34 C37 109.2(3) . . ?
C37 C34 C36 108.9(3) . . ?
N9 C24 C25 114.7(3) . . ?
N5 C10 C11 115.3(3) . . ?
C43 N44 P4 112.6(3) . . ?
C43 N44 C45 119.3(3) . . ?
C45 N44 P4 125.5(3) . . ?
N4 C6 C7 109.8(3) . . ?
N4 C6 C8 110.6(3) . . ?
N4 C6 C9 108.9(3) . . ?
C8 C6 C7 108.9(3) . . ?
C8 C6 C9 109.5(3) . . ?
C9 C6 C7 109.2(3) . . ?
N4 C5 C4 104.7(2) . . ?
N13 C38 C39 116.1(3) . . ?
N16 C53 C54 116.5(3) . . ?
N5 C12 C13 114.7(3) . . ?
N44 C43 C42 109.8(3) . . ?
N13 C40 C41 114.2(3) . . ?
N15 C49 C50 111.9(3) . . ?
N15 C49 C51 109.4(3) . . ?
N15 C49 C52 109.8(3) . . ?
C50 C49 C51 109.7(4) . . ?
C52 C49 C50 109.1(3) . . ?
C52 C49 C51 106.8(3) . . ?
N12 C30 C31 110.6(3) . . ?
N12 C30 C32 109.8(3) . . ?
N12 C30 C33 110.7(3) . . ?
C31 C30 C32 106.2(3) . . ?
C33 C30 C31 109.9(4) . . ?
C33 C30 C32 109.5(4) . . ?
N11 C28 C29 107.1(3) . . ?
N16 C55 C56 114.7(3) . . ?
N7 C20 C21 111.8(4) . . ?
N7 C20 C22 111.0(4) . . ?
N7 C20 C23 109.0(4) . . ?
C21 C20 C22 109.0(4) . . ?
C21 C20 C23 107.6(4) . . ?
C22 C20 C23 108.2(4) . . ?
N8 C16 C17 111.2(3) . . ?
N8 C16 C18 109.6(5) . . ?
N8 C16 C19 112.7(4) . . ?
C17 C16 C18 106.8(4) . . ?
C17 C16 C19 109.5(5) . . ?
C19 C16 C18 106.8(4) . . ?
N44 C45 C46 111.0(3) . . ?
N44 C45 C47 109.7(4) . . ?
N44 C45 C48 109.1(3) . . ?
C46 C45 C47 109.0(3) . . ?
C46 C45 C48 108.2(4) . . ?
C48 C45 C47 109.8(3) . . ?
C15 C14 N7 106.5(4) . . ?
N12 C29 C28 107.6(3) . . ?
N8 C15 C14 104.8(4) . . ?
N9 C26 C27 115.2(3) . . ?
N15 C42 C43 103.4(4) . . ?

loop_
_geom_bond_atom_site_label_1
_geom_bond_atom_site_label_2
_geom_bond_distance
_geom_bond_site_symmetry_2
_geom_bond_publ_flag
Ce1 N6 2.381(2) . ?
Ce1 N10 2.372(2) . ?
Ce1 N1 2.322(2) . ?
Ce1 N14 2.303(3) . ?
P3 N10 1.530(2) . ?
P3 N13 1.673(3) . ?
P3 N11 1.710(3) . ?
P3 N12 1.715(3) . ?
P1 N5 1.692(2) . ?
P1 N1 1.533(2) . ?
P1 N2 1.719(2) . ?
P1 N4 1.696(3) . ?
P2 N6 1.532(2) . ?
P2 N9 1.680(3) . ?
P2 N7 1.707(4) . ?
P2 N8 1.733(3) . ?
P4 N14 1.528(3) . ?
P4 N16 1.682(3) . ?
P4 N15 1.726(3) . ?
P4 N44 1.694(3) . ?
N5 C10 1.471(4) . ?
N5 C12 1.453(4) . ?
N9 C24 1.466(4) . ?
N9 C26 1.469(4) . ?
N2 C3 1.489(3) . ?
N2 C4 1.461(4) . ?
N13 C38 1.458(4) . ?
N13 C40 1.474(4) . ?
C3 C1 1.539(4) . ?
C3 C2 1.538(4) . ?
C3 C0AA 1.531(4) . ?
N11 C34 1.484(4) . ?
N11 C28 1.444(4) . ?
N7 C20 1.451(6) . ?
N7 C14 1.484(5) . ?
N16 C53 1.451(4) . ?
N16 C55 1.460(4) . ?
N15 C49 1.466(5) . ?
N15 C42 1.471(5) . ?
N4 C6 1.482(4) . ?
N4 C5 1.449(4) . ?
N12 C30 1.483(5) . ?
N12 C29 1.442(4) . ?
N8 C16 1.482(6) . ?
N8 C15 1.454(5) . ?
C4 C5 1.522(4) . ?
C34 C35 1.530(4) . ?
C34 C36 1.533(4) . ?
C34 C37 1.531(5) . ?
C54 C53 1.501(4) . ?
C24 C25 1.516(5) . ?
C10 C11 1.525(4) . ?
N44 C43 1.462(5) . ?
N44 C45 1.470(5) . ?
C6 C7 1.535(5) . ?
C6 C8 1.524(5) . ?
C6 C9 1.532(5) . ?
C38 C39 1.474(4) . ?
C12 C13 1.510(5) . ?
C43 C42 1.512(7) . ?
C40 C41 1.477(4) . ?
C31 C30 1.515(5) . ?
C49 C50 1.542(5) . ?
C49 C51 1.548(5) . ?
C49 C52 1.533(5) . ?
C27 C26 1.520(5) . ?
C30 C32 1.570(6) . ?
C30 C33 1.504(5) . ?
C28 C29 1.491(5) . ?
C17 C16 1.504(6) . ?
C55 C56 1.471(6) . ?
C20 C21 1.521(6) . ?
C20 C22 1.534(7) . ?
C20 C23 1.551(6) . ?
C16 C18 1.547(6) . ?
C16 C19 1.544(7) . ?
C45 C46 1.526(7) . ?
C45 C47 1.544(5) . ?
C45 C48 1.534(5) . ?
C14 C15 1.460(7) . ?

loop_
_geom_torsion_atom_site_label_1
_geom_torsion_atom_site_label_2
_geom_torsion_atom_site_label_3
_geom_torsion_atom_site_label_4
_geom_torsion
_geom_torsion_site_symmetry_1
_geom_torsion_site_symmetry_2
_geom_torsion_site_symmetry_3
_geom_torsion_site_symmetry_4
_geom_torsion_publ_flag
P3 N13 C38 C39 137.1(4) . . . . ?
P3 N13 C40 C41 116.4(4) . . . . ?
P3 N11 C34 C35 -1.8(4) . . . . ?
P3 N11 C34 C36 118.6(3) . . . . ?
P3 N11 C34 C37 -121.8(3) . . . . ?
P3 N11 C28 C29 21.4(4) . . . . ?
P3 N12 C30 C31 -43.9(4) . . . . ?
P3 N12 C30 C32 73.0(3) . . . . ?
P3 N12 C30 C33 -165.9(3) . . . . ?
P3 N12 C29 C28 24.7(4) . . . . ?
P1 N5 C10 C11 -105.8(3) . . . . ?
P1 N5 C12 C13 140.9(3) . . . . ?
P1 N2 C3 C1 -38.9(3) . . . . ?
P1 N2 C3 C2 81.4(3) . . . . ?
P1 N2 C3 C0AA -157.3(2) . . . . ?
P1 N2 C4 C5 44.9(3) . . . . ?
P1 N4 C6 C7 133.0(3) . . . . ?
P1 N4 C6 C8 12.9(4) . . . . ?
P1 N4 C6 C9 -107.5(3) . . . . ?
P1 N4 C5 C4 18.0(3) . . . . ?
P2 N9 C24 C25 135.9(3) . . . . ?
P2 N9 C26 C27 111.4(4) . . . . ?
P2 N7 C20 C21 29.9(5) . . . . ?
P2 N7 C20 C22 -92.1(4) . . . . ?
P2 N7 C20 C23 148.8(3) . . . . ?
P2 N7 C14 C15 -33.0(4) . . . . ?
P2 N8 C16 C17 28.3(5) . . . . ?
P2 N8 C16 C18 146.2(3) . . . . ?
P2 N8 C16 C19 -95.1(4) . . . . ?
P2 N8 C15 C14 -32.9(4) . . . . ?
P4 N16 C53 C54 126.1(3) . . . . ?
P4 N16 C55 C56 -116.0(4) . . . . ?
P4 N15 C49 C50 84.2(4) . . . . ?
P4 N15 C49 C51 -154.0(3) . . . . ?
P4 N15 C49 C52 -37.0(4) . . . . ?
P4 N15 C42 C43 37.0(4) . . . . ?
P4 N44 C43 C42 6.7(4) . . . . ?
P4 N44 C45 C46 28.8(5) . . . . ?
P4 N44 C45 C47 -91.7(4) . . . . ?
P4 N44 C45 C48 148.0(3) . . . . ?
N6 P2 N9 C24 -6.2(3) . . . . ?
N6 P2 N9 C26 -175.2(3) . . . . ?
N6 P2 N7 C20 38.6(4) . . . . ?
N6 P2 N7 C14 -108.4(3) . . . . ?
N6 P2 N8 C16 -73.1(3) . . . . ?
N6 P2 N8 C15 137.8(3) . . . . ?
N10 P3 N13 C38 171.6(3) . . . . ?
N10 P3 N13 C40 -7.0(3) . . . . ?
N10 P3 N11 C34 65.8(3) . . . . ?
N10 P3 N11 C28 -131.3(2) . . . . ?
N10 P3 N12 C30 -40.1(3) . . . . ?
N10 P3 N12 C29 110.2(3) . . . . ?
N5 P1 N1 Ce1 179.5(7) . . . . ?
N5 P1 N2 C3 84.2(2) . . . . ?
N5 P1 N2 C4 -137.47(19) . . . . ?
N5 P1 N4 C6 -70.2(3) . . . . ?
N5 P1 N4 C5 109.4(2) . . . . ?
N9 P2 N6 Ce1 18.2(8) . . . . ?
N9 P2 N7 C20 -91.4(4) . . . . ?
N9 P2 N7 C14 121.6(3) . . . . ?
N9 P2 N8 C16 55.3(3) . . . . ?
N9 P2 N8 C15 -93.8(3) . . . . ?
N1 P1 N5 C10 -169.4(2) . . . . ?
N1 P1 N5 C12 -11.6(3) . . . . ?
N1 P1 N2 C3 -43.1(3) . . . . ?
N1 P1 N2 C4 95.2(2) . . . . ?
N1 P1 N4 C6 59.7(3) . . . . ?
N1 P1 N4 C5 -120.7(2) . . . . ?
N14 P4 N16 C53 173.3(2) . . . . ?
N14 P4 N16 C55 15.7(3) . . . . ?
N14 P4 N15 C49 -44.1(3) . . . . ?
N14 P4 N15 C42 96.9(3) . . . . ?
N14 P4 N44 C43 -114.1(3) . . . . ?
N14 P4 N44 C45 47.4(4) . . . . ?
N2 P1 N5 C10 58.4(2) . . . . ?
N2 P1 N5 C12 -143.8(2) . . . . ?
N2 P1 N1 Ce1 -58.4(8) . . . . ?
N2 P1 N4 C6 -173.1(3) . . . . ?
N2 P1 N4 C5 6.5(2) . . . . ?
N2 C4 C5 N4 -38.7(3) . . . . ?
N13 P3 N11 C34 -64.4(3) . . . . ?
N13 P3 N11 C28 98.5(3) . . . . ?
N13 P3 N12 C30 89.0(3) . . . . ?
N13 P3 N12 C29 -120.7(3) . . . . ?
C3 N2 C4 C5 -173.5(2) . . . . ?
N11 P3 N13 C38 -57.1(3) . . . . ?
N11 P3 N13 C40 124.3(3) . . . . ?
N11 P3 N12 C30 -161.4(3) . . . . ?
N11 P3 N12 C29 -11.0(3) . . . . ?
N11 C28 C29 N12 -28.0(4) . . . . ?
N7 P2 N6 Ce1 -108.0(8) . . . . ?
N7 P2 N9 C24 128.1(3) . . . . ?
N7 P2 N9 C26 -40.9(3) . . . . ?
N7 P2 N8 C16 161.6(3) . . . . ?
N7 P2 N8 C15 12.5(3) . . . . ?
N7 C14 C15 N8 40.3(5) . . . . ?
N16 P4 N14 Ce1 -116.0(8) . . . . ?
N16 P4 N15 C49 84.6(3) . . . . ?
N16 P4 N15 C42 -134.4(3) . . . . ?
N16 P4 N44 C43 118.6(3) . . . . ?
N16 P4 N44 C45 -79.9(4) . . . . ?
N15 P4 N14 Ce1 9.1(9) . . . . ?
N15 P4 N16 C53 40.0(3) . . . . ?
N15 P4 N16 C55 -117.6(3) . . . . ?
N15 P4 N44 C43 13.0(3) . . . . ?
N15 P4 N44 C45 174.5(3) . . . . ?
N4 P1 N5 C10 -36.1(3) . . . . ?
N4 P1 N5 C12 121.7(3) . . . . ?
N4 P1 N1 Ce1 52.8(8) . . . . ?
N4 P1 N2 C3 -168.8(2) . . . . ?
N4 P1 N2 C4 -30.5(2) . . . . ?
N12 P3 N13 C38 38.9(3) . . . . ?
N12 P3 N13 C40 -139.7(3) . . . . ?
N12 P3 N11 C34 -169.6(3) . . . . ?
N12 P3 N11 C28 -6.7(3) . . . . ?
N8 P2 N6 Ce1 144.2(7) . . . . ?
N8 P2 N9 C24 -135.5(3) . . . . ?
N8 P2 N9 C26 55.5(3) . . . . ?
N8 P2 N7 C20 159.0(4) . . . . ?
N8 P2 N7 C14 12.0(3) . . . . ?
C4 N2 C3 C1 -174.3(2) . . . . ?
C4 N2 C3 C2 -53.9(3) . . . . ?
C4 N2 C3 C0AA 67.4(3) . . . . ?
C34 N11 C28 C29 -174.3(3) . . . . ?
C24 N9 C26 C27 -58.2(5) . . . . ?
C10 N5 C12 C13 -60.4(4) . . . . ?
N44 P4 N14 Ce1 121.2(8) . . . . ?
N44 P4 N16 C53 -54.6(3) . . . . ?
N44 P4 N16 C55 147.8(3) . . . . ?
N44 P4 N15 C49 -171.3(3) . . . . ?
N44 P4 N15 C42 -30.3(3) . . . . ?
N44 C43 C42 N15 -26.8(4) . . . . ?
C6 N4 C5 C4 -162.4(3) . . . . ?
C5 N4 C6 C7 -46.6(4) . . . . ?
C5 N4 C6 C8 -166.7(3) . . . . ?
C5 N4 C6 C9 72.9(4) . . . . ?
C38 N13 C40 C41 -62.3(5) . . . . ?
C53 N16 C55 C56 85.8(5) . . . . ?
C12 N5 C10 C11 95.5(4) . . . . ?
C43 N44 C45 C46 -170.8(4) . . . . ?
C43 N44 C45 C47 68.7(5) . . . . ?
C43 N44 C45 C48 -51.7(5) . . . . ?
C40 N13 C38 C39 -44.2(5) . . . . ?
C49 N15 C42 C43 -178.5(3) . . . . ?
C30 N12 C29 C28 176.3(3) . . . . ?
C28 N11 C34 C35 -164.1(3) . . . . ?
C28 N11 C34 C36 -43.7(4) . . . . ?
C28 N11 C34 C37 75.9(4) . . . . ?
C55 N16 C53 C54 -75.3(4) . . . . ?
C20 N7 C14 C15 177.5(4) . . . . ?
C16 N8 C15 C14 175.3(4) . . . . ?
C45 N44 C43 C42 -156.1(4) . . . . ?
C14 N7 C20 C21 175.0(4) . . . . ?
C14 N7 C20 C22 53.0(5) . . . . ?
C14 N7 C20 C23 -66.2(5) . . . . ?
C29 N12 C30 C31 167.1(3) . . . . ?
C29 N12 C30 C32 -76.0(4) . . . . ?
C29 N12 C30 C33 45.1(5) . . . . ?
C15 N8 C16 C17 176.2(4) . . . . ?
C15 N8 C16 C18 -65.9(4) . . . . ?
C15 N8 C16 C19 52.8(5) . . . . ?
C26 N9 C24 C25 -54.5(5) . . . . ?
C42 N15 C49 C50 -55.5(4) . . . . ?
C42 N15 C49 C51 66.3(4) . . . . ?
C42 N15 C49 C52 -176.8(3) . . . . ?

loop_
_smtbx_masks_void_nr
_smtbx_masks_void_average_x
_smtbx_masks_void_average_y
_smtbx_masks_void_average_z
_smtbx_masks_void_volume
_smtbx_masks_void_count_electrons
_smtbx_masks_void_content
1 -0.785 -0.535 -0.948 1551.6 47.4 ?
2 0.011 0.438 0.093 0.0 0.0 ?
3 0.033 0.354 0.173 0.0 0.0 ?
4 0.044 0.688 0.568 0.0 -0.0 ?
5 0.056 0.292 0.204 0.0 0.0 ?
6 0.067 0.281 0.216 0.0 0.0 ?
7 0.089 0.292 0.216 0.0 0.0 ?
8 0.100 0.271 0.364 0.0 0.0 ?
9 0.111 0.385 0.463 0.0 0.0 ?
10 0.111 0.417 0.438 0.0 0.0 ?
11 0.111 0.427 0.432 0.0 0.0 ?
12 0.111 0.656 0.543 0.0 0.0 ?
13 0.122 0.177 0.463 0.0 0.0 ?
14 0.122 0.375 0.463 0.0 0.0 ?
15 0.122 0.406 0.432 0.0 0.0 ?
16 0.133 0.385 0.889 0.0 0.0 ?
17 0.189 0.177 0.111 0.0 0.0 ?
18 0.222 0.292 0.086 0.0 0.0 ?
19 0.222 0.385 0.395 0.0 0.0 ?
20 0.222 0.542 0.793 0.0 0.0 ?
21 0.244 0.771 0.216 0.0 0.0 ?
22 0.256 0.250 0.191 0.0 0.0 ?
23 0.267 0.969 0.469 0.0 0.0 ?
24 0.289 0.938 0.469 0.0 0.0 ?
25 0.311 0.948 0.444 0.0 0.0 ?
26 0.311 0.958 0.432 0.0 0.0 ?
27 0.322 0.927 0.451 0.0 0.0 ?
28 0.344 0.771 0.241 0.0 0.0 ?
29 0.356 0.583 0.056 0.0 0.0 ?
30 0.367 0.573 0.062 0.0 0.0 ?
31 0.367 0.583 0.049 0.0 0.0 ?
32 0.389 0.031 0.383 0.0 0.0 ?
33 0.389 0.969 0.667 0.0 0.0 ?
34 0.400 0.010 0.389 0.0 0.0 ?
35 0.400 0.958 0.667 0.0 0.0 ?
36 0.411 0.760 0.660 0.0 0.0 ?
37 0.422 0.760 0.667 0.0 0.0 ?
38 0.422 0.771 0.673 0.0 0.0 ?
39 0.433 0.812 0.117 0.0 0.0 ?
40 0.567 0.188 0.883 0.0 0.0 ?
41 0.578 0.229 0.327 0.0 0.0 ?
42 0.578 0.240 0.333 0.0 0.0 ?
43 0.589 0.240 0.340 0.0 0.0 ?
44 0.600 0.042 0.333 0.0 0.0 ?
45 0.600 0.990 0.611 0.0 0.0 ?
46 0.611 0.031 0.333 0.0 0.0 ?
47 0.611 0.969 0.617 0.0 0.0 ?
48 0.633 0.417 0.951 0.0 0.0 ?
49 0.633 0.427 0.938 0.0 0.0 ?
50 0.644 0.417 0.944 0.0 0.0 ?
51 0.656 0.229 0.759 0.0 0.0 ?
52 0.678 0.073 0.549 0.0 0.0 ?
53 0.689 0.042 0.568 0.0 0.0 ?
54 0.689 0.052 0.556 0.0 0.0 ?
55 0.711 0.062 0.531 0.0 0.0 ?
56 0.733 0.031 0.531 0.0 0.0 ?
57 0.744 0.750 0.809 0.0 0.0 ?
58 0.756 0.229 0.784 0.0 0.0 ?
59 0.778 0.458 0.207 0.0 0.0 ?
60 0.778 0.615 0.605 0.0 0.0 ?
61 0.778 0.708 0.914 0.0 0.0 ?
62 0.811 0.823 0.889 0.0 0.0 ?
63 0.867 0.615 0.111 0.0 0.0 ?
64 0.878 0.594 0.568 0.0 0.0 ?
65 0.878 0.625 0.537 0.0 0.0 ?
66 0.878 0.823 0.537 0.0 0.0 ?
67 0.889 0.344 0.457 0.0 0.0 ?
68 0.889 0.573 0.568 0.0 0.0 ?
69 0.889 0.583 0.562 0.0 0.0 ?
70 0.889 0.615 0.537 0.0 0.0 ?
71 0.900 0.729 0.636 0.0 0.0 ?
72 0.911 0.708 0.784 0.0 0.0 ?
73 0.933 0.719 0.784 0.0 0.0 ?
74 0.944 0.708 0.796 0.0 0.0 ?
75 0.956 0.312 0.432 0.0 -0.0 ?
76 0.967 0.646 0.827 0.0 0.0 ?
77 0.989 0.562 0.907 0.0 0.0 ?
